data_7153729
loop_
_publ_author_name
'Davies, Stephen G.'
'Fletcher, Ai M.'
'Lee, James A.'
'Roberts, Paul M.'
'Souleymanou, Myriam Y.'
'Thomson, James E.'
'Zammit, Charlotte M.'

_publ_section_title
;
 Diastereoselective Ireland-Claisen rearrangements of substituted allyl
 \b-amino esters: applications in the asymmetric synthesis of
 C(5)-substituted transpentacins.
;
_journal_issue 17
_journal_name_full 'Organic &amp; biomolecular chemistry'
_journal_page_first 2702
_journal_page_last 2728
_journal_paper_doi 10.1039/c4ob00274a
_journal_volume 12
_journal_year 2014
_chemical_absolute_configuration ad
_chemical_formula_moiety 'C28 H31 N1 O2'
_chemical_formula_sum 'C28 H31 N O2'
_chemical_formula_weight 413.56
_space_group_IT_number 4
_symmetry_cell_setting monoclinic
_symmetry_space_group_name_Hall 'P 2yb'
_symmetry_space_group_name_H-M 'P 1 21 1'
_atom_sites_solution_hydrogens difmap
_atom_sites_solution_primary direct
_cell_angle_alpha 90
_cell_angle_beta 116.959(3)
_cell_angle_gamma 90
_cell_formula_units_Z 2
_cell_length_a 9.7215(3)
_cell_length_b 13.5384(2)
_cell_length_c 10.1187(3)
_cell_measurement_reflns_used 0
_cell_measurement_temperature 150
_cell_measurement_theta_max 0
_cell_measurement_theta_min 0
_cell_volume 1187.04(6)
_computing_cell_refinement 'CrysAlis, (Oxford Diffraction, 2002)'
_computing_data_collection 'SuperNova, (Oxford Diffraction, 2010)'
_computing_data_reduction 'CrysAlis, (Oxford Diffraction, 2002)'
_computing_molecular_graphics 'CAMERON (Watkin et al., 1996)'
_computing_publication_material 'CRYSTALS (Betteridge et al., 2003)'
_computing_structure_refinement 'CRYSTALS (Betteridge et al., 2003)'
_computing_structure_solution 'SIR92 (Altomare et al., 1994)'
_diffrn_ambient_temperature 150
_diffrn_measured_fraction_theta_full 0.996
_diffrn_measured_fraction_theta_max 0.988
_diffrn_measurement_device Area
_diffrn_measurement_device_type 'Oxford Diffraction SuperNova'
_diffrn_measurement_method \w/2\q
_diffrn_radiation_monochromator graphite
_diffrn_radiation_type 'Cu K\a'
_diffrn_radiation_wavelength 1.54184
_diffrn_reflns_av_R_equivalents 0.031
_diffrn_reflns_limit_h_max 12
_diffrn_reflns_limit_h_min -11
_diffrn_reflns_limit_k_max 16
_diffrn_reflns_limit_k_min -16
_diffrn_reflns_limit_l_max 9
_diffrn_reflns_limit_l_min -12
_diffrn_reflns_number 10522
_diffrn_reflns_theta_full 74.302
_diffrn_reflns_theta_max 76.600
_diffrn_reflns_theta_min 5.104
_diffrn_standards_number 0
_exptl_absorpt_coefficient_mu 0.559
_exptl_absorpt_correction_T_max 0.8695
_exptl_absorpt_correction_T_min 0.8409
_exptl_absorpt_correction_type none
_exptl_crystal_colour colourless
_exptl_crystal_density_diffrn 1.157
_exptl_crystal_density_method 'not measured'
_exptl_crystal_description block
_exptl_crystal_F_000 444
_exptl_crystal_size_max 0.400
_exptl_crystal_size_mid 0.310
_exptl_crystal_size_min 0.250
_refine_diff_density_max 0.25
_refine_diff_density_min -0.15
_refine_ls_abs_structure_details 'Flack (1983), 0 Friedel-pairs'
_refine_ls_abs_structure_Flack -0.02(15)
_refine_ls_extinction_method None
_refine_ls_goodness_of_fit_ref 0.9976
_refine_ls_hydrogen_treatment constr
_refine_ls_matrix_type full
_refine_ls_number_parameters 281
_refine_ls_number_reflns 9573
_refine_ls_number_restraints 1
_refine_ls_R_factor_all 0.0383
_refine_ls_R_factor_gt 0.0368
_refine_ls_shift/su_max 0.0003397
_refine_ls_shift/su_mean 0.0000312
_refine_ls_structure_factor_coef Fsqd
_refine_ls_weighting_details
;
 Method= Modified Sheldrick 
 w=1/[\s^2^(F^2^) + ( 0.06P)^2^ + 0.15P] 
 ,where P=(max(Fo^2^,0) + 2Fc^2^)/3 
;
_refine_ls_weighting_scheme calc
_refine_ls_wR_factor_all 0.1008
_refine_ls_wR_factor_gt 0.0986
_refine_ls_wR_factor_ref 0.1007
_reflns_limit_h_max 10
_reflns_limit_h_min -12
_reflns_limit_k_max 16
_reflns_limit_k_min -16
_reflns_limit_l_max 12
_reflns_limit_l_min 0
_reflns_number_gt 9180
_reflns_number_total 2574
_reflns_threshold_expression I>2.0\s(I)
_oxford_diffrn_Wilson_B_factor 3.35
_oxford_diffrn_Wilson_scale 0.01
_oxford_refine_ls_r_factor_ref 0.0383
_oxford_refine_ls_scale 13.0(4)
_oxford_reflns_number_all 9574
_oxford_reflns_threshold_expression_ref I>-3.0\s(I)
_cod_data_source_file c4ob00274a2.cif
_cod_data_source_block 20
_cod_depositor_comments
;
The following automatic conversions were performed:

'_symmetry_cell_setting' value 'Monoclinic' changed to 'monoclinic'
according to
/usr/data/users/saulius/crontab/automatic-downloads/rss-feeds/RSC/lib/dictionaries/cif_core.dic
dictionary named 'cif_core.dic' version 2.4.2 from
2011-04-26.

'_atom_sites_solution_primary' value 'Direct' changed to
'direct' according to
/usr/data/users/saulius/crontab/automatic-downloads/rss-feeds/RSC/lib/dictionaries/cif_core.dic
dictionary named 'cif_core.dic' version 2.4.2 from 2011-04-26.

Automatic conversion script
Id: cif_fix_values 2281 2013-09-26 08:29:07Z andrius 
;
_cod_original_cell_volume 1187.05(6)
_cod_original_formula_sum 'C28 H31 N1 O2'
_cod_database_code 7153729

loop_
_symmetry_equiv_pos_as_xyz
x,y,z
-x,y+1/2,-z

loop_
_atom_site_label
_atom_site_type_symbol
_atom_site_fract_x
_atom_site_fract_y
_atom_site_fract_z
_atom_site_U_iso_or_equiv
_atom_site_occupancy
_atom_site_adp_type
_atom_site_refinement_flags_posn
O1 O 0.37621(10) 0.30394(8) 0.83994(9) 0.0413 1.0000 Uani .
C2 C 0.45393(13) 0.24053(9) 0.79783(13) 0.0318 1.0000 Uani .
O3 O 0.58323(10) 0.21314(8) 0.87745(10) 0.0436 1.0000 Uani .
C4 C 0.35526(13) 0.20447(9) 0.64128(12) 0.0300 1.0000 Uani .
C5 C 0.31944(12) 0.28887(9) 0.52756(12) 0.0293 1.0000 Uani .
N6 N 0.46287(10) 0.33875(8) 0.54923(10) 0.0301 1.0000 Uani .
C7 C 0.56927(14) 0.28208(10) 0.51124(14) 0.0382 1.0000 Uani .
C8 C 0.73022(13) 0.32528(10) 0.58636(14) 0.0364 1.0000 Uani .
C9 C 0.79554(15) 0.36896(10) 0.50302(16) 0.0427 1.0000 Uani .
C10 C 0.94085(15) 0.41231(10) 0.57299(17) 0.0444 1.0000 Uani .
C11 C 1.02304(15) 0.41121(11) 0.72438(17) 0.0483 1.0000 Uani .
C12 C 0.96023(16) 0.36656(12) 0.80875(18) 0.0533 1.0000 Uani .
C13 C 0.81419(15) 0.32419(11) 0.73909(15) 0.0458 1.0000 Uani .
C14 C 0.44521(14) 0.44207(9) 0.49644(13) 0.0354 1.0000 Uani .
C15 C 0.39037(13) 0.50522(9) 0.58774(13) 0.0329 1.0000 Uani .
C16 C 0.48226(14) 0.50933(10) 0.74044(14) 0.0383 1.0000 Uani .
C17 C 0.44283(16) 0.56716(11) 0.83064(16) 0.0461 1.0000 Uani .
C18 C 0.30864(16) 0.62217(11) 0.76963(19) 0.0500 1.0000 Uani .
C19 C 0.21668(15) 0.61941(10) 0.6195(2) 0.0522 1.0000 Uani .
C20 C 0.25646(14) 0.56165(10) 0.52771(16) 0.0428 1.0000 Uani .
C21 C 0.35801(19) 0.45726(12) 0.32863(16) 0.0538 1.0000 Uani .
C22 C 0.21067(13) 0.25255(10) 0.37131(12) 0.0320 1.0000 Uani .
C23 C 0.06773(13) 0.29711(10) 0.29220(13) 0.0358 1.0000 Uani .
C24 C -0.03686(14) 0.26212(11) 0.15271(14) 0.0431 1.0000 Uani .
C25 C 0.00022(17) 0.18168(11) 0.09235(14) 0.0473 1.0000 Uani .
C26 C 0.14184(18) 0.13653(11) 0.16924(15) 0.0499 1.0000 Uani .
C27 C 0.24747(16) 0.17199(11) 0.30768(14) 0.0421 1.0000 Uani .
C28 C 0.20568(14) 0.15721(10) 0.62880(13) 0.0366 1.0000 Uani .
C29 C 0.23271(15) 0.07771(11) 0.74105(14) 0.0425 1.0000 Uani .
C30 C 0.16233(19) 0.07132(14) 0.82477(16) 0.0613 1.0000 Uani .
C31 C 0.45207(19) 0.33607(12) 0.99165(15) 0.0560 1.0000 Uani .
H41 H 0.4128 0.1545 0.6201 0.0351 1.0000 Uiso R
H51 H 0.2592 0.3382 0.5515 0.0346 1.0000 Uiso R
H72 H 0.5663 0.2147 0.5413 0.0425 1.0000 Uiso R
H71 H 0.5390 0.2797 0.3991 0.0429 1.0000 Uiso R
H91 H 0.7373 0.3677 0.3939 0.0528 1.0000 Uiso R
H101 H 0.9860 0.4414 0.5168 0.0543 1.0000 Uiso R
H111 H 1.1163 0.4387 0.7645 0.0594 1.0000 Uiso R
H121 H 1.0162 0.3597 0.9143 0.0627 1.0000 Uiso R
H131 H 0.7747 0.2929 0.8022 0.0505 1.0000 Uiso R
H141 H 0.5527 0.4621 0.5267 0.0410 1.0000 Uiso R
H161 H 0.5738 0.4729 0.7807 0.0437 1.0000 Uiso R
H171 H 0.5149 0.5730 0.9398 0.0550 1.0000 Uiso R
H181 H 0.2730 0.6580 0.8258 0.0589 1.0000 Uiso R
H191 H 0.1291 0.6581 0.5793 0.0619 1.0000 Uiso R
H201 H 0.1902 0.5579 0.4273 0.0535 1.0000 Uiso R
H211 H 0.3732 0.5196 0.2816 0.0767 1.0000 Uiso R
H212 H 0.2395 0.4454 0.2801 0.0764 1.0000 Uiso R
H213 H 0.3961 0.4090 0.2734 0.0750 1.0000 Uiso R
H231 H 0.0398 0.3511 0.3303 0.0420 1.0000 Uiso R
H241 H -0.1333 0.2962 0.0935 0.0534 1.0000 Uiso R
H251 H -0.0741 0.1610 -0.0072 0.0564 1.0000 Uiso R
H261 H 0.1647 0.0794 0.1253 0.0581 1.0000 Uiso R
H271 H 0.3422 0.1383 0.3608 0.0493 1.0000 Uiso R
H281 H 0.1456 0.1347 0.5249 0.0423 1.0000 Uiso R
H282 H 0.1455 0.2094 0.6465 0.0428 1.0000 Uiso R
H291 H 0.3086 0.0263 0.7591 0.0510 1.0000 Uiso R
H301 H 0.1801 0.0207 0.8901 0.0686 1.0000 Uiso R
H302 H 0.0902 0.1186 0.8229 0.0714 1.0000 Uiso R
H311 H 0.3889 0.3824 1.0196 0.0779 1.0000 Uiso R
H312 H 0.4711 0.2804 1.0536 0.0771 1.0000 Uiso R
H313 H 0.5476 0.3659 1.0153 0.0780 1.0000 Uiso R

loop_
_atom_site_aniso_label
_atom_site_aniso_U_11
_atom_site_aniso_U_22
_atom_site_aniso_U_33
_atom_site_aniso_U_23
_atom_site_aniso_U_13
_atom_site_aniso_U_12
O1 0.0429(5) 0.0409(5) 0.0337(4) -0.0064(4) 0.0118(4) 0.0056(4)
C2 0.0308(6) 0.0290(5) 0.0347(6) 0.0011(4) 0.0141(5) -0.0039(4)
O3 0.0308(5) 0.0533(5) 0.0403(4) 0.0043(4) 0.0104(4) 0.0009(4)
C4 0.0305(6) 0.0267(5) 0.0344(6) -0.0018(4) 0.0161(5) -0.0013(4)
C5 0.0277(5) 0.0266(5) 0.0336(5) -0.0030(4) 0.0139(4) -0.0005(4)
N6 0.0286(5) 0.0263(5) 0.0381(5) -0.0028(4) 0.0174(4) -0.0018(4)
C7 0.0404(6) 0.0344(6) 0.0493(7) -0.0091(5) 0.0287(6) -0.0045(5)
C8 0.0346(6) 0.0310(5) 0.0499(7) -0.0007(5) 0.0246(5) 0.0014(5)
C9 0.0441(7) 0.0394(7) 0.0564(8) -0.0022(6) 0.0331(6) -0.0003(5)
C10 0.0412(7) 0.0366(7) 0.0691(9) 0.0054(6) 0.0371(7) 0.0028(5)
C11 0.0283(6) 0.0409(7) 0.0739(10) 0.0078(7) 0.0216(6) 0.0023(5)
C12 0.0350(6) 0.0599(9) 0.0570(8) 0.0149(7) 0.0137(6) 0.0004(6)
C13 0.0384(7) 0.0475(7) 0.0556(8) 0.0113(6) 0.0248(6) 0.0005(6)
C14 0.0368(6) 0.0287(6) 0.0370(6) 0.0005(5) 0.0136(5) -0.0042(5)
C15 0.0278(5) 0.0225(5) 0.0445(6) 0.0007(4) 0.0130(5) -0.0034(4)
C16 0.0307(6) 0.0316(6) 0.0455(7) -0.0025(5) 0.0111(5) 0.0038(5)
C17 0.0477(7) 0.0377(7) 0.0534(7) -0.0095(6) 0.0234(6) -0.0034(6)
C18 0.0448(7) 0.0351(6) 0.0782(10) -0.0139(6) 0.0350(8) -0.0043(6)
C19 0.0282(6) 0.0308(6) 0.0962(12) -0.0015(7) 0.0268(7) 0.0026(5)
C20 0.0288(6) 0.0305(6) 0.0565(7) 0.0059(5) 0.0082(6) -0.0016(5)
C21 0.0699(10) 0.0461(8) 0.0421(7) 0.0041(6) 0.0226(7) -0.0106(7)
C22 0.0339(6) 0.0296(5) 0.0321(5) -0.0010(4) 0.0146(5) -0.0039(5)
C23 0.0329(6) 0.0389(6) 0.0366(6) 0.0018(5) 0.0164(5) -0.0012(5)
C24 0.0348(6) 0.0547(8) 0.0347(6) 0.0076(6) 0.0113(5) -0.0029(6)
C25 0.0488(7) 0.0531(8) 0.0312(6) -0.0020(6) 0.0104(6) -0.0126(6)
C26 0.0595(8) 0.0441(7) 0.0385(7) -0.0106(6) 0.0154(6) -0.0018(6)
C27 0.0447(7) 0.0375(6) 0.0371(6) -0.0047(5) 0.0124(6) 0.0029(5)
C28 0.0329(6) 0.0382(6) 0.0373(6) -0.0039(5) 0.0147(5) -0.0086(5)
C29 0.0443(7) 0.0409(7) 0.0392(6) -0.0042(5) 0.0163(5) -0.0131(5)
C30 0.0620(9) 0.0772(10) 0.0456(7) 0.0010(7) 0.0252(7) -0.0209(8)
C31 0.0732(10) 0.0491(8) 0.0340(6) -0.0087(6) 0.0140(7) 0.0071(7)

loop_
_atom_type_symbol
_atom_type_scat_dispersion_real
_atom_type_scat_dispersion_imag
_atom_type_scat_Cromer_Mann_a1
_atom_type_scat_Cromer_Mann_b1
_atom_type_scat_Cromer_Mann_a2
_atom_type_scat_Cromer_Mann_b2
_atom_type_scat_Cromer_Mann_a3
_atom_type_scat_Cromer_Mann_b3
_atom_type_scat_Cromer_Mann_a4
_atom_type_scat_Cromer_Mann_b4
_atom_type_scat_Cromer_Mann_c
_atom_type_scat_source
C 0.0181 0.0091 2.3100 20.8439 1.0200 10.2075 1.5886 0.5687 0.8650 51.6512 0.2156 'International Tables Vol C 4.2.6.8 and 6.1.1.4'
H 0.0000 0.0000 0.4930 10.5109 0.3229 26.1257 0.1402 3.1424 0.0408 57.7998 0.0030 'International Tables Vol C 4.2.6.8 and 6.1.1.4'
N 0.0311 0.0180 12.2126 0.0057 3.1322 9.8933 2.0125 28.9975 1.1663 0.5826 -11.5290 'International Tables Vol C 4.2.6.8 and 6.1.1.4'
O 0.0492 0.0322 3.0485 13.2771 2.2868 5.7011 1.5463 0.3239 0.8670 32.9089 0.2508 'International Tables Vol C 4.2.6.8 and 6.1.1.4'

loop_
_geom_angle_atom_site_label_1
_geom_angle_atom_site_label_2
_geom_angle_atom_site_label_3
_geom_angle
_geom_angle_publ_flag
C2 O1 C31 116.45(10) yes
O1 C2 O3 123.72(10) yes
O1 C2 C4 111.09(9) yes
O3 C2 C4 125.12(10) yes
C2 C4 C5 111.27(9) yes
C2 C4 C28 110.28(8) yes
C5 C4 C28 111.12(9) yes
C2 C4 H41 107.7 no
C5 C4 H41 108.2 no
C28 C4 H41 108.2 no
C4 C5 N6 110.46(8) yes
C4 C5 C22 110.39(8) yes
N6 C5 C22 117.70(8) yes
C4 C5 H51 106.0 no
N6 C5 H51 106.3 no
C22 C5 H51 105.2 no
C5 N6 C7 116.86(8) yes
C5 N6 C14 115.63(9) yes
C7 N6 C14 112.26(9) yes
N6 C7 C8 110.87(9) yes
N6 C7 H72 106.5 no
C8 C7 H72 112.3 no
N6 C7 H71 114.7 no
C8 C7 H71 106.1 no
H72 C7 H71 106.4 no
C7 C8 C9 120.67(11) yes
C7 C8 C13 120.63(10) yes
C9 C8 C13 118.69(11) yes
C8 C9 C10 120.42(13) yes
C8 C9 H91 118.8 no
C10 C9 H91 120.8 no
C9 C10 C11 120.51(11) yes
C9 C10 H101 120.7 no
C11 C10 H101 118.8 no
C10 C11 C12 119.65(13) yes
C10 C11 H111 117.6 no
C12 C11 H111 122.7 no
C11 C12 C13 119.92(14) yes
C11 C12 H121 122.7 no
C13 C12 H121 117.3 no
C12 C13 C8 120.79(11) yes
C12 C13 H131 117.4 no
C8 C13 H131 121.8 no
N6 C14 C15 109.10(9) yes
N6 C14 C21 116.31(10) yes
C15 C14 C21 115.35(11) yes
N6 C14 H141 102.4 no
C15 C14 H141 105.8 no
C21 C14 H141 106.5 no
C14 C15 C16 118.12(10) yes
C14 C15 C20 124.07(11) yes
C16 C15 C20 117.78(11) yes
C15 C16 C17 121.68(12) yes
C15 C16 H161 117.9 no
C17 C16 H161 120.4 no
C16 C17 C18 119.92(13) yes
C16 C17 H171 120.3 no
C18 C17 H171 119.6 no
C17 C18 C19 119.35(12) yes
C17 C18 H181 123.3 no
C19 C18 H181 117.2 no
C18 C19 C20 120.97(12) yes
C18 C19 H191 118.7 no
C20 C19 H191 120.3 no
C19 C20 C15 120.29(13) yes
C19 C20 H201 119.8 no
C15 C20 H201 119.8 no
C14 C21 H211 120.6 no
C14 C21 H212 116.2 no
H211 C21 H212 105.8 no
C14 C21 H213 111.2 no
H211 C21 H213 96.2 no
H212 C21 H213 103.9 no
C5 C22 C23 119.87(10) yes
C5 C22 C27 121.80(10) yes
C23 C22 C27 118.26(11) yes
C22 C23 C24 121.02(11) yes
C22 C23 H231 120.7 no
C24 C23 H231 118.3 no
C23 C24 C25 120.04(12) yes
C23 C24 H241 121.3 no
C25 C24 H241 118.5 no
C24 C25 C26 119.75(12) yes
C24 C25 H251 117.7 no
C26 C25 H251 122.5 no
C25 C26 C27 120.42(12) yes
C25 C26 H261 118.3 no
C27 C26 H261 121.3 no
C26 C27 C22 120.50(13) yes
C26 C27 H271 119.2 no
C22 C27 H271 120.2 no
C4 C28 C29 113.66(10) yes
C4 C28 H281 107.2 no
C29 C28 H281 113.5 no
C4 C28 H282 107.7 no
C29 C28 H282 107.0 no
H281 C28 H282 107.5 no
C28 C29 C30 124.98(14) yes
C28 C29 H291 121.0 no
C30 C29 H291 114.0 no
C29 C30 H301 122.3 no
C29 C30 H302 122.9 no
H301 C30 H302 114.8 no
O1 C31 H311 114.0 no
O1 C31 H312 108.6 no
H311 C31 H312 105.8 no
O1 C31 H313 111.8 no
H311 C31 H313 108.7 no
H312 C31 H313 107.5 no

loop_
_geom_bond_atom_site_label_1
_geom_bond_atom_site_label_2
_geom_bond_distance
_geom_bond_publ_flag
O1 C2 1.3346(14) yes
O1 C31 1.4363(16) yes
C2 O3 1.2035(15) yes
C2 C4 1.5133(16) yes
C4 C5 1.5452(15) yes
C4 C28 1.5406(15) yes
C4 H41 0.963 no
C5 N6 1.4735(13) yes
C5 C22 1.5309(15) yes
C5 H51 0.988 no
N6 C7 1.4720(13) yes
N6 C14 1.4793(14) yes
C7 C8 1.5132(17) yes
C7 H72 0.966 no
C7 H71 1.036 no
C8 C9 1.3963(16) yes
C8 C13 1.3824(19) yes
C9 C10 1.3909(19) yes
C9 H91 0.986 no
C10 C11 1.369(2) yes
C10 H101 0.947 no
C11 C12 1.393(2) yes
C11 H111 0.890 no
C12 C13 1.391(2) yes
C12 H121 0.958 no
C13 H131 0.978 no
C14 C15 1.5217(16) yes
C14 C21 1.5294(18) yes
C14 H141 0.984 no
C15 C16 1.3917(18) yes
C15 C20 1.3893(17) yes
C16 C17 1.3821(18) yes
C16 H161 0.934 no
C17 C18 1.381(2) yes
C17 H171 1.008 no
C18 C19 1.370(2) yes
C18 H181 0.926 no
C19 C20 1.396(2) yes
C19 H191 0.922 no
C20 H201 0.925 no
C21 H211 1.012 no
C21 H212 1.040 no
C21 H213 1.032 no
C22 C23 1.3883(17) yes
C22 C27 1.3931(17) yes
C23 C24 1.3961(18) yes
C23 H231 0.922 no
C24 C25 1.374(2) yes
C24 H241 0.970 no
C25 C26 1.380(2) yes
C25 H251 0.977 no
C26 C27 1.3939(19) yes
C26 H261 0.967 no
C27 H271 0.947 no
C28 C29 1.4990(18) yes
C28 H281 0.991 no
C28 H282 0.984 no
C29 C30 1.311(2) yes
C29 H291 0.969 no
C30 H301 0.913 no
C30 H302 0.944 no
C31 H311 1.004 no
C31 H312 0.944 no
C31 H313 0.939 no

loop_
_geom_hbond_atom_site_label_D
_geom_hbond_atom_site_label_H
_geom_hbond_atom_site_label_A
_geom_hbond_angle_DHA
_geom_hbond_distance_DH
_geom_hbond_distance_HA
_geom_hbond_distance_DA
_geom_hbond_publ_flag
C13 H131 O3 159.14(4) 0.978 2.549 3.480(2) yes
